data_4318193
loop_
_publ_author_name
'Dmitri V. Konarev'
'Andrey Yu. Kovalevsky'
'Xue Li'
'Ivan S. Neretin'
'Alexey L. Litvinov'
'Natal'ya V. Drichko'
'Yury L. Slovokhotov'
'Philip Coppens'
'Rimma N. Lyubovskaya'

_publ_section_title
;
 Synthesis and Structure of Multicomponent Crystals of Fullerenes and
 Metal Tetraarylporphyrins
;
_journal_name_full 'Inorganic Chemistry'
_journal_page_first 3638
_journal_page_last 3646
_journal_paper_doi 10.1021/ic011312l
_journal_volume 41
_journal_year 2002
_chemical_formula_sum 'C175 H83 Co2 Fe N10'
_chemical_formula_weight 2499.22
_chemical_melting_point ?
_chemical_name_common 'PyCoTPP FeCp2 C60 Toluene'
_chemical_name_systematic
;
  C60 fullerene (pyridino)cobalt tetraphenylporphyrinate ferrocene clathrate
  toluene solvate
;
_space_group_IT_number 15
_symmetry_cell_setting monoclinic
_symmetry_space_group_name_Hall '-C 2yc'
_symmetry_space_group_name_H-M 'C 1 2/c 1'
_atom_sites_solution_hydrogens geom
_atom_sites_solution_primary direct
_atom_sites_solution_secondary difmap
_audit_creation_method SHELXL-97
_cell_angle_alpha 90.00
_cell_angle_beta 92.0670(10)
_cell_angle_gamma 90.00
_cell_formula_units_Z 4
_cell_length_a 30.5233(4)
_cell_length_b 19.5925(2)
_cell_length_c 19.2515(2)
_cell_measurement_reflns_used 568
_cell_measurement_temperature 90.0(1)
_cell_measurement_theta_max 20
_cell_measurement_theta_min 1
_cell_volume 11505.4(2)
_computing_cell_refinement 'Bruker SMART'
_computing_data_collection 'Bruker SMART'
_computing_data_reduction 'Bruker SHELXTL'
_computing_molecular_graphics 'Bruker SHELXTL'
_computing_publication_material 'Bruker SHELXTL'
_computing_structure_refinement 'SHELXL-97 (Sheldrick, 1997)'
_computing_structure_solution 'SHELXS-97 (Sheldrick, 1990)'
_diffrn_ambient_temperature 90.0(1)
_diffrn_measured_fraction_theta_full 0.884
_diffrn_measured_fraction_theta_max 0.884
_diffrn_measurement_device_type 'CCD area detector'
_diffrn_measurement_method 'phi and omega scans'
_diffrn_radiation_monochromator graphite
_diffrn_radiation_source 'rotating anode'
_diffrn_radiation_type MoK\a
_diffrn_radiation_wavelength 0.71073
_diffrn_reflns_av_R_equivalents 0.0736
_diffrn_reflns_av_sigmaI/netI 0.0712
_diffrn_reflns_limit_h_max 43
_diffrn_reflns_limit_h_min -43
_diffrn_reflns_limit_k_max 28
_diffrn_reflns_limit_k_min -27
_diffrn_reflns_limit_l_max 27
_diffrn_reflns_limit_l_min -27
_diffrn_reflns_number 66603
_diffrn_reflns_theta_full 31.13
_diffrn_reflns_theta_max 31.13
_diffrn_reflns_theta_min 1.24
_exptl_absorpt_coefficient_mu 0.479
_exptl_absorpt_correction_T_max 0.9537
_exptl_absorpt_correction_T_min 0.8316
_exptl_absorpt_correction_type none
_exptl_crystal_colour black
_exptl_crystal_density_diffrn 1.443
_exptl_crystal_density_method 'not measured'
_exptl_crystal_description prism
_exptl_crystal_F_000 5132
_exptl_crystal_size_max 0.40
_exptl_crystal_size_mid 0.20
_exptl_crystal_size_min 0.10
_refine_diff_density_max 1.291
_refine_diff_density_min -3.950
_refine_diff_density_rms 0.147
_refine_ls_extinction_coef 0.0021(2)
_refine_ls_extinction_expression Fc^*^=kFc[1+0.001xFc^2^\l^3^/sin(2\q)]^-1/4^
_refine_ls_extinction_method SHELXL
_refine_ls_goodness_of_fit_ref 1.130
_refine_ls_hydrogen_treatment mixed
_refine_ls_matrix_type full
_refine_ls_number_parameters 829
_refine_ls_number_reflns 16399
_refine_ls_number_restraints 0
_refine_ls_restrained_S_all 1.130
_refine_ls_R_factor_all 0.1184
_refine_ls_R_factor_gt 0.0839
_refine_ls_shift/su_max 0.006
_refine_ls_shift/su_mean 0.000
_refine_ls_structure_factor_coef Fsqd
_refine_ls_weighting_details 'calc w=1/[\s^2^(Fo^2^)+(0.1686P)^2^+0.3827P] where P=(Fo^2^+2Fc^2^)/3'
_refine_ls_weighting_scheme calc
_refine_ls_wR_factor_gt 0.2417
_refine_ls_wR_factor_ref 0.2714
_reflns_number_gt 10989
_reflns_number_total 16399
_reflns_threshold_expression >2sigma(I)
_cod_data_source_file ic011312l_1.cif
_cod_data_source_block fecp
_cod_depositor_comments
;
The following automatic conversions were performed:

'_chemical_melting_point' value 'not measured' was changed to '?' -
the value is undefined or not given.

Automatic conversion script
Id: cif_fix_values 1569 2011-02-09 13:29:24Z adriana 

The following automatic conversions were performed:

'_symmetry_cell_setting' value 'Monoclinic' changed to 'monoclinic'
according to the built-in table from CIF Core dictionary named
'cif_core.dic' version 2.4.1 from 2010-06-29.

Automatic conversion script
Id: cif_fix_values 1646 2011-03-28 12:23:43Z adriana 
;
_cod_database_code 4318193

loop_
_symmetry_equiv_pos_as_xyz
'x, y, z'
'-x, y, -z+1/2'
'x+1/2, y+1/2, z'
'-x+1/2, y+1/2, -z+1/2'
'-x, -y, -z'
'x, -y, z-1/2'
'-x+1/2, -y+1/2, -z'
'x+1/2, -y+1/2, z-1/2'

loop_
_atom_site_label
_atom_site_type_symbol
_atom_site_fract_x
_atom_site_fract_y
_atom_site_fract_z
_atom_site_U_iso_or_equiv
_atom_site_adp_type
_atom_site_occupancy
_atom_site_symmetry_multiplicity
_atom_site_calc_flag
_atom_site_refinement_flags
_atom_site_disorder_assembly
_atom_site_disorder_group
Co1 Co 0.636875(13) -0.62871(2) 1.23719(2) 0.01203(14) Uani 1 1 d . . .
Fe1 Fe 0.5000 -1.24937(10) 1.2500 0.0874(5) Uani 1 2 d S . .
N1 N 0.60619(8) -0.57666(12) 1.16145(13) 0.0135(5) Uani 1 1 d . . .
N2 N 0.68340(8) -0.55801(13) 1.24361(13) 0.0135(5) Uani 1 1 d . . .
N3 N 0.67113(8) -0.68486(13) 1.30579(13) 0.0138(5) Uani 1 1 d . . .
N4 N 0.59494(8) -0.70501(13) 1.22168(13) 0.0147(5) Uani 1 1 d . . .
N5 N 0.59942(8) -0.57351(13) 1.31153(13) 0.0157(5) Uani 1 1 d . . .
C1 C 0.56969(10) -0.59582(15) 1.12294(16) 0.0146(6) Uani 1 1 d . . .
C2 C 0.55461(10) -0.54003(16) 1.07880(17) 0.0181(6) Uani 1 1 d . . .
H2A H 0.5299 -0.5405 1.0474 0.022 Uiso 1 1 calc R . .
C3 C 0.58222(10) -0.48750(16) 1.09069(17) 0.0180(6) Uani 1 1 d . . .
H3A H 0.5805 -0.4435 1.0701 0.022 Uiso 1 1 calc R . .
C4 C 0.61484(10) -0.51124(15) 1.14078(16) 0.0147(6) Uani 1 1 d . . .
C5 C 0.65162(10) -0.47299(15) 1.16211(16) 0.0152(6) Uani 1 1 d . . .
C6 C 0.68405(10) -0.49685(15) 1.20805(16) 0.0146(6) Uani 1 1 d . . .
C7 C 0.72401(10) -0.46048(16) 1.22386(16) 0.0178(6) Uani 1 1 d . . .
H7A H 0.7325 -0.4178 1.2052 0.021 Uiso 1 1 calc R . .
C8 C 0.74729(10) -0.49878(15) 1.27051(16) 0.0164(6) Uani 1 1 d . . .
H8A H 0.7752 -0.4880 1.2912 0.020 Uiso 1 1 calc R . .
C9 C 0.72186(10) -0.55865(15) 1.28264(15) 0.0144(6) Uani 1 1 d . . .
C10 C 0.73505(10) -0.61038(15) 1.32909(16) 0.0156(6) Uani 1 1 d . . .
C11 C 0.71062(10) -0.66908(15) 1.33908(15) 0.0143(5) Uani 1 1 d . . .
C12 C 0.72529(11) -0.72400(16) 1.38302(17) 0.0187(6) Uani 1 1 d . . .
H12A H 0.7514 -0.7250 1.4113 0.022 Uiso 1 1 calc R . .
C13 C 0.69491(10) -0.77439(16) 1.37675(16) 0.0180(6) Uani 1 1 d . . .
H13A H 0.6955 -0.8172 1.3999 0.022 Uiso 1 1 calc R . .
C14 C 0.66159(10) -0.74995(15) 1.32784(16) 0.0154(6) Uani 1 1 d . . .
C15 C 0.62635(10) -0.78926(15) 1.30456(16) 0.0154(6) Uani 1 1 d . . .
C16 C 0.59584(10) -0.76750(15) 1.25403(16) 0.0161(6) Uani 1 1 d . . .
C17 C 0.56160(11) -0.81085(17) 1.22506(18) 0.0222(7) Uani 1 1 d . . .
H17A H 0.5553 -0.8562 1.2389 0.027 Uiso 1 1 calc R . .
C18 C 0.54047(11) -0.77501(16) 1.17496(19) 0.0215(7) Uani 1 1 d . . .
H18A H 0.5164 -0.7902 1.1464 0.026 Uiso 1 1 calc R . .
C19 C 0.56110(10) -0.70937(16) 1.17260(16) 0.0164(6) Uani 1 1 d . . .
C20 C 0.54853(10) -0.65886(15) 1.12519(16) 0.0159(6) Uani 1 1 d . . .
C21 C 0.61854(11) -0.54765(17) 1.36873(17) 0.0203(6) Uani 1 1 d . . .
H21A H 0.6476 -0.5615 1.3811 0.024 Uiso 1 1 calc R . .
C22 C 0.59790(12) -0.50111(19) 1.41129(19) 0.0264(7) Uani 1 1 d . . .
H22A H 0.6125 -0.4841 1.4522 0.032 Uiso 1 1 calc R . .
C23 C 0.55604(12) -0.48024(19) 1.3931(2) 0.0267(7) Uani 1 1 d . . .
H23A H 0.5413 -0.4480 1.4207 0.032 Uiso 1 1 calc R . .
C24 C 0.53557(11) -0.5072(2) 1.33338(19) 0.0263(7) Uani 1 1 d . . .
H24A H 0.5066 -0.4939 1.3196 0.032 Uiso 1 1 calc R . .
C25 C 0.55826(11) -0.55342(18) 1.29495(17) 0.0205(6) Uani 1 1 d . . .
H25A H 0.5441 -0.5722 1.2545 0.025 Uiso 1 1 calc R . .
C26 C 0.65747(10) -0.40395(16) 1.13053(17) 0.0190(6) Uani 1 1 d . . .
C27 C 0.66634(11) -0.39701(19) 1.06115(19) 0.0251(7) Uani 1 1 d . . .
H27A H 0.6691 -0.4365 1.0331 0.030 Uiso 1 1 calc R . .
C28 C 0.67126(12) -0.3329(2) 1.0320(2) 0.0325(9) Uani 1 1 d . . .
H28A H 0.6775 -0.3287 0.9842 0.039 Uiso 1 1 calc R . .
C29 C 0.66711(12) -0.2750(2) 1.0722(3) 0.0357(10) Uani 1 1 d . . .
H29A H 0.6696 -0.2311 1.0519 0.043 Uiso 1 1 calc R . .
C30 C 0.65935(13) -0.28157(19) 1.1418(3) 0.0355(10) Uani 1 1 d . . .
H30A H 0.6575 -0.2420 1.1700 0.043 Uiso 1 1 calc R . .
C31 C 0.65425(12) -0.34577(17) 1.1710(2) 0.0269(8) Uani 1 1 d . . .
H31A H 0.6485 -0.3498 1.2190 0.032 Uiso 1 1 calc R . .
C32 C 0.77829(10) -0.60201(15) 1.36734(17) 0.0172(6) Uani 1 1 d . . .
C33 C 0.81678(11) -0.60408(17) 1.33167(18) 0.0211(6) Uani 1 1 d . . .
H33A H 0.8155 -0.6123 1.2830 0.025 Uiso 1 1 calc R . .
C34 C 0.85746(11) -0.5943(2) 1.3657(2) 0.0284(8) Uani 1 1 d . . .
H34A H 0.8836 -0.5960 1.3405 0.034 Uiso 1 1 calc R . .
C35 C 0.85929(12) -0.58191(19) 1.4373(2) 0.0286(8) Uani 1 1 d . . .
H35A H 0.8867 -0.5747 1.4610 0.034 Uiso 1 1 calc R . .
C36 C 0.82096(12) -0.58022(17) 1.47356(19) 0.0241(7) Uani 1 1 d . . .
H36A H 0.8222 -0.5721 1.5222 0.029 Uiso 1 1 calc R . .
C37 C 0.78050(11) -0.59040(16) 1.43904(17) 0.0189(6) Uani 1 1 d . . .
H37A H 0.7544 -0.5895 1.4644 0.023 Uiso 1 1 calc R . .
C38 C 0.62245(11) -0.86095(16) 1.32997(17) 0.0179(6) Uani 1 1 d . . .
C39 C 0.65063(12) -0.91106(17) 1.30656(19) 0.0252(7) Uani 1 1 d . . .
H39A H 0.6733 -0.8989 1.2764 0.030 Uiso 1 1 calc R . .
C40 C 0.64611(14) -0.97840(18) 1.3266(2) 0.0313(8) Uani 1 1 d . . .
H40A H 0.6656 -1.0121 1.3101 0.038 Uiso 1 1 calc R . .
C41 C 0.61339(13) -0.99682(18) 1.3705(2) 0.0306(8) Uani 1 1 d . . .
H41A H 0.6100 -1.0432 1.3838 0.037 Uiso 1 1 calc R . .
C42 C 0.58544(12) -0.94717(19) 1.3953(2) 0.0280(8) Uani 1 1 d . . .
H42A H 0.5629 -0.9596 1.4256 0.034 Uiso 1 1 calc R . .
C43 C 0.59028(11) -0.87949(18) 1.37592(19) 0.0232(7) Uani 1 1 d . . .
H43A H 0.5716 -0.8456 1.3941 0.028 Uiso 1 1 calc R . .
C44 C 0.51210(10) -0.67288(16) 1.07397(17) 0.0189(6) Uani 1 1 d . . .
C45 C 0.46939(11) -0.68417(17) 1.09489(19) 0.0224(7) Uani 1 1 d . . .
H45A H 0.4633 -0.6834 1.1429 0.027 Uiso 1 1 calc R . .
C46 C 0.43573(12) -0.69654(19) 1.0458(2) 0.0284(8) Uani 1 1 d . . .
H46A H 0.4067 -0.7039 1.0605 0.034 Uiso 1 1 calc R . .
C47 C 0.44439(12) -0.6982(2) 0.9756(2) 0.0319(8) Uani 1 1 d . . .
H47A H 0.4213 -0.7065 0.9422 0.038 Uiso 1 1 calc R . .
C48 C 0.48715(13) -0.6878(2) 0.9542(2) 0.0306(8) Uani 1 1 d . . .
H48A H 0.4934 -0.6892 0.9062 0.037 Uiso 1 1 calc R . .
C49 C 0.52063(11) -0.67522(18) 1.00372(18) 0.0229(7) Uani 1 1 d . . .
H49A H 0.5497 -0.6682 0.9892 0.028 Uiso 1 1 calc R . .
C50 C 0.5518(3) -1.2339(5) 1.3170(6) 0.111(3) Uiso 1 1 d . . .
H50A H 0.5552 -1.2214 1.3646 0.133 Uiso 1 1 calc R . .
C51 C 0.5480(3) -1.1870(5) 1.2644(5) 0.096(2) Uiso 1 1 d . . .
H51A H 0.5418 -1.1396 1.2672 0.115 Uiso 1 1 calc R . .
C52 C 0.5560(4) -1.2282(6) 1.2033(7) 0.124(4) Uiso 1 1 d . . .
H52A H 0.5616 -1.2119 1.1580 0.149 Uiso 1 1 calc R . .
C53 C 0.5539(3) -1.2984(5) 1.2246(5) 0.103(3) Uiso 1 1 d . . .
H53A H 0.5547 -1.3371 1.1950 0.123 Uiso 1 1 calc R . .
C54 C 0.5505(3) -1.2994(5) 1.2957(5) 0.100(3) Uiso 1 1 d . . .
H54A H 0.5477 -1.3386 1.3241 0.120 Uiso 1 1 calc R . .
C55 C 0.66877(14) -0.8789(2) 0.9885(2) 0.0340(9) Uani 1 1 d . . .
C56 C 0.80031(15) -0.8558(2) 1.1289(2) 0.0354(9) Uani 1 1 d . . .
C57 C 0.63954(13) -0.7567(2) 1.0489(2) 0.0344(9) Uani 1 1 d . . .
C58 C 0.81536(15) -0.8987(2) 1.0114(3) 0.0389(10) Uani 1 1 d . . .
C59 C 0.63526(12) -0.7649(2) 0.9732(2) 0.0328(8) Uani 1 1 d . . .
C60 C 0.71273(16) -0.6170(2) 1.1058(2) 0.0374(10) Uani 1 1 d . . .
C61 C 0.76493(15) -0.8237(2) 1.16687(19) 0.0326(8) Uani 1 1 d . . .
C62 C 0.65334(14) -0.6506(2) 0.9958(2) 0.0352(9) Uani 1 1 d . . .
C63 C 0.85650(13) -0.7993(2) 1.0593(2) 0.0343(9) Uani 1 1 d . . .
C64 C 0.72243(14) -0.8417(2) 1.15014(19) 0.0316(8) Uani 1 1 d . . .
C65 C 0.81910(13) -0.7395(2) 1.15166(19) 0.0297(8) Uani 1 1 d . . .
C66 C 0.64894(13) -0.8253(2) 0.9453(2) 0.0333(8) Uani 1 1 d . . .
C67 C 0.83407(14) -0.8016(2) 1.1199(2) 0.0356(9) Uani 1 1 d . . .
C68 C 0.74726(16) -0.91973(19) 1.0602(2) 0.0369(9) Uani 1 1 d . . .
C69 C 0.71527(16) -0.5840(2) 1.0432(2) 0.0375(9) Uani 1 1 d . . .
C70 C 0.75800(16) -0.57085(19) 1.0162(2) 0.0381(10) Uani 1 1 d . . .
C71 C 0.65794(14) -0.8071(2) 1.0906(2) 0.0334(9) Uani 1 1 d . . .
C72 C 0.79383(16) -0.6257(2) 1.1161(2) 0.0351(9) Uani 1 1 d . . .
C73 C 0.79217(16) -0.9010(2) 1.0769(2) 0.0400(10) Uani 1 1 d . . .
C74 C 0.65040(13) -0.6876(2) 1.0627(2) 0.0320(8) Uani 1 1 d . . .
C75 C 0.77665(14) -0.7530(2) 1.18042(18) 0.0288(8) Uani 1 1 d . . .
C76 C 0.71385(14) -0.89217(19) 1.0960(2) 0.0301(8) Uani 1 1 d . . .
C77 C 0.67932(13) -0.6700(2) 1.11615(19) 0.0281(8) Uani 1 1 d . . .
C78 C 0.79656(15) -0.5909(2) 1.0488(2) 0.0343(9) Uani 1 1 d . . .
C79 C 0.82678(14) -0.6764(2) 1.1205(2) 0.0340(9) Uani 1 1 d . . .
C80 C 0.74511(13) -0.7025(2) 1.17653(18) 0.0296(8) Uani 1 1 d . . .
C81 C 0.68867(14) -0.7893(2) 1.14673(19) 0.0304(8) Uani 1 1 d . . .
C82 C 0.75409(15) -0.6386(2) 1.14409(19) 0.0323(9) Uani 1 1 d . . .
C83 C 0.69954(13) -0.7214(2) 1.15898(19) 0.0297(8) Uani 1 1 d . . .
C84 C 0.67316(15) -0.8705(2) 1.0597(2) 0.0370(10) Uani 1 1 d . . .
C1S C 0.5134(3) -1.0619(3) 1.4931(5) 0.076(2) Uani 1 1 d . . .
C2S C 0.4880(4) -1.0372(9) 1.4437(8) 0.141(5) Uani 1 1 d . . .
H2SA H 0.4813 -1.0639 1.4035 0.169 Uiso 1 1 calc R . .
C3S C 0.4709(4) -0.9740(9) 1.4489(8) 0.148(5) Uani 1 1 d . . .
H3SA H 0.4501 -0.9558 1.4161 0.178 Uiso 1 1 calc R . .
C4S C 0.5283(6) -1.1286(7) 1.4910(13) 0.125(9) Uani 0.50 1 d P . .
H4SA H 0.5036 -1.1599 1.4957 0.188 Uiso 0.50 1 calc PR . .
H4SB H 0.5498 -1.1362 1.5292 0.188 Uiso 0.50 1 calc PR . .
H4SC H 0.5421 -1.1368 1.4465 0.188 Uiso 0.50 1 calc PR . .

loop_
_atom_site_aniso_label
_atom_site_aniso_U_11
_atom_site_aniso_U_22
_atom_site_aniso_U_33
_atom_site_aniso_U_23
_atom_site_aniso_U_13
_atom_site_aniso_U_12
Co1 0.0130(2) 0.0113(2) 0.0119(2) 0.00050(14) 0.00015(14) 0.00002(14)
Fe1 0.0712(10) 0.1272(15) 0.0634(9) 0.000 -0.0014(7) 0.000
N1 0.0142(11) 0.0113(11) 0.0151(11) 0.0005(9) 0.0002(9) 0.0001(9)
N2 0.0148(11) 0.0132(11) 0.0126(11) 0.0010(9) 0.0006(9) 0.0013(9)
N3 0.0140(11) 0.0137(11) 0.0135(11) 0.0004(9) -0.0004(9) 0.0013(9)
N4 0.0131(11) 0.0153(12) 0.0157(12) 0.0013(9) 0.0004(9) -0.0004(9)
N5 0.0167(12) 0.0161(12) 0.0144(12) 0.0007(10) 0.0036(9) -0.0013(10)
C1 0.0135(13) 0.0148(13) 0.0155(13) 0.0012(11) 0.0008(11) 0.0004(11)
C2 0.0161(14) 0.0192(14) 0.0187(14) 0.0053(12) -0.0023(11) -0.0002(11)
C3 0.0171(14) 0.0156(14) 0.0213(15) 0.0049(12) -0.0002(12) 0.0017(11)
C4 0.0155(13) 0.0135(13) 0.0152(13) 0.0013(11) 0.0003(11) 0.0010(11)
C5 0.0167(14) 0.0125(13) 0.0164(13) 0.0012(11) 0.0002(11) -0.0003(11)
C6 0.0165(13) 0.0120(13) 0.0155(13) -0.0015(11) 0.0015(11) -0.0014(11)
C7 0.0194(14) 0.0153(14) 0.0185(14) -0.0006(11) -0.0007(12) -0.0022(11)
C8 0.0160(13) 0.0147(13) 0.0185(14) -0.0030(11) -0.0007(11) -0.0014(11)
C9 0.0139(13) 0.0149(13) 0.0144(13) -0.0032(11) -0.0009(10) 0.0001(11)
C10 0.0159(13) 0.0149(13) 0.0161(14) -0.0032(11) 0.0003(11) 0.0021(11)
C11 0.0151(13) 0.0142(13) 0.0137(13) -0.0017(11) 0.0007(10) 0.0026(11)
C12 0.0186(14) 0.0178(14) 0.0195(15) -0.0013(12) -0.0027(12) 0.0036(12)
C13 0.0200(14) 0.0152(14) 0.0186(15) 0.0010(11) -0.0011(12) 0.0014(12)
C14 0.0174(14) 0.0157(13) 0.0133(13) 0.0010(11) 0.0025(11) 0.0026(11)
C15 0.0172(14) 0.0126(13) 0.0165(14) 0.0013(11) 0.0027(11) 0.0004(11)
C16 0.0164(13) 0.0143(13) 0.0178(14) 0.0017(11) 0.0020(11) -0.0008(11)
C17 0.0232(16) 0.0169(15) 0.0263(17) 0.0040(13) -0.0031(13) -0.0043(12)
C18 0.0209(15) 0.0148(14) 0.0284(17) 0.0043(12) -0.0049(13) -0.0050(12)
C19 0.0138(13) 0.0163(14) 0.0191(14) 0.0003(11) -0.0009(11) -0.0011(11)
C20 0.0155(13) 0.0143(13) 0.0180(14) 0.0010(11) 0.0005(11) -0.0008(11)
C21 0.0185(14) 0.0253(16) 0.0170(14) -0.0025(12) 0.0013(12) -0.0008(12)
C22 0.0248(17) 0.0331(19) 0.0215(16) -0.0114(14) 0.0028(13) -0.0047(14)
C23 0.0252(17) 0.0279(18) 0.0275(17) -0.0091(14) 0.0069(14) 0.0035(14)
C24 0.0196(15) 0.036(2) 0.0231(16) -0.0036(14) 0.0031(13) 0.0059(14)
C25 0.0168(14) 0.0260(16) 0.0187(15) -0.0016(13) -0.0004(12) 0.0007(12)
C26 0.0165(14) 0.0174(14) 0.0228(15) 0.0056(12) -0.0056(12) -0.0043(11)
C27 0.0205(15) 0.0262(17) 0.0287(18) 0.0101(14) 0.0023(13) -0.0007(13)
C28 0.0180(16) 0.038(2) 0.041(2) 0.0240(18) -0.0025(15) -0.0040(15)
C29 0.0221(17) 0.0250(18) 0.059(3) 0.0209(18) -0.0139(17) -0.0092(14)
C30 0.0299(19) 0.0159(16) 0.059(3) 0.0071(16) -0.0200(18) -0.0047(14)
C31 0.0299(18) 0.0155(15) 0.0344(19) 0.0038(14) -0.0109(15) -0.0014(13)
C32 0.0180(14) 0.0127(13) 0.0206(15) 0.0011(11) -0.0022(12) 0.0017(11)
C33 0.0190(15) 0.0218(15) 0.0224(16) -0.0004(13) -0.0015(12) 0.0019(12)
C34 0.0158(15) 0.0333(19) 0.036(2) -0.0010(16) -0.0032(14) 0.0004(14)
C35 0.0230(17) 0.0271(18) 0.035(2) -0.0001(15) -0.0104(15) -0.0043(14)
C36 0.0280(17) 0.0199(15) 0.0237(16) -0.0006(13) -0.0072(14) 0.0007(13)
C37 0.0215(15) 0.0151(14) 0.0199(15) 0.0002(11) -0.0038(12) 0.0004(12)
C38 0.0199(15) 0.0151(14) 0.0186(14) 0.0038(11) -0.0017(12) -0.0015(11)
C39 0.0299(18) 0.0178(15) 0.0284(18) 0.0043(13) 0.0059(14) 0.0022(13)
C40 0.038(2) 0.0163(16) 0.040(2) 0.0051(15) 0.0035(17) 0.0073(15)
C41 0.0323(19) 0.0179(16) 0.041(2) 0.0114(15) -0.0081(16) -0.0032(14)
C42 0.0226(16) 0.0276(18) 0.0336(19) 0.0133(15) -0.0013(14) -0.0041(14)
C43 0.0198(15) 0.0223(16) 0.0274(17) 0.0047(13) 0.0015(13) 0.0011(13)
C44 0.0192(14) 0.0131(13) 0.0238(15) 0.0026(12) -0.0058(12) -0.0010(11)
C45 0.0187(15) 0.0208(15) 0.0275(17) 0.0050(13) -0.0029(13) 0.0006(12)
C46 0.0182(16) 0.0264(17) 0.040(2) 0.0056(15) -0.0086(15) -0.0036(13)
C47 0.0252(18) 0.034(2) 0.036(2) 0.0083(16) -0.0148(16) -0.0057(15)
C48 0.0283(18) 0.035(2) 0.0278(18) 0.0016(15) -0.0109(15) -0.0051(15)
C49 0.0213(15) 0.0255(16) 0.0216(16) 0.0016(13) -0.0033(13) -0.0019(13)
C55 0.035(2) 0.0279(19) 0.040(2) -0.0005(16) 0.0035(17) -0.0130(16)
C56 0.040(2) 0.033(2) 0.033(2) 0.0156(17) -0.0048(17) 0.0033(17)
C57 0.0236(18) 0.042(2) 0.038(2) -0.0054(18) 0.0121(16) -0.0015(16)
C58 0.043(2) 0.0208(18) 0.053(3) -0.0014(17) 0.000(2) 0.0125(17)
C59 0.0217(17) 0.039(2) 0.038(2) -0.0050(17) -0.0025(15) 0.0018(15)
C60 0.048(2) 0.0242(18) 0.041(2) -0.0174(17) 0.0188(19) 0.0021(17)
C61 0.048(2) 0.0306(19) 0.0190(16) 0.0089(14) 0.0007(16) -0.0029(17)
C62 0.031(2) 0.031(2) 0.044(2) -0.0050(17) 0.0027(17) 0.0161(16)
C63 0.0259(18) 0.040(2) 0.036(2) 0.0030(17) -0.0020(16) 0.0036(16)
C64 0.045(2) 0.0295(19) 0.0203(16) 0.0063(14) 0.0089(15) -0.0032(17)
C65 0.0309(19) 0.039(2) 0.0190(16) -0.0028(15) -0.0065(14) -0.0007(16)
C66 0.033(2) 0.038(2) 0.0290(19) -0.0016(16) -0.0014(16) -0.0093(17)
C67 0.035(2) 0.044(2) 0.0271(19) 0.0028(17) -0.0052(16) 0.0068(18)
C68 0.055(3) 0.0159(16) 0.040(2) 0.0082(15) 0.0035(19) -0.0018(16)
C69 0.049(2) 0.0203(17) 0.044(2) -0.0086(16) 0.0045(19) 0.0079(17)
C70 0.053(3) 0.0131(16) 0.050(2) -0.0052(16) 0.017(2) -0.0041(16)
C71 0.033(2) 0.035(2) 0.033(2) -0.0025(16) 0.0193(16) -0.0119(16)
C72 0.052(3) 0.0257(19) 0.0275(19) -0.0119(15) 0.0002(18) -0.0081(17)
C73 0.050(3) 0.0263(19) 0.044(2) 0.0130(18) 0.004(2) 0.0115(18)
C74 0.0251(18) 0.046(2) 0.0254(18) -0.0068(16) 0.0091(14) 0.0099(16)
C75 0.041(2) 0.0330(19) 0.0126(15) 0.0009(13) -0.0002(14) -0.0049(16)
C76 0.044(2) 0.0193(16) 0.0277(18) 0.0090(14) 0.0047(16) -0.0108(15)
C77 0.0311(18) 0.0298(18) 0.0244(17) -0.0104(14) 0.0129(14) 0.0040(15)
C78 0.048(2) 0.0218(18) 0.033(2) -0.0072(15) 0.0006(18) -0.0123(17)
C79 0.040(2) 0.041(2) 0.0214(17) -0.0048(16) -0.0015(15) -0.0150(18)
C80 0.038(2) 0.036(2) 0.0149(15) -0.0083(14) 0.0061(14) -0.0029(16)
C81 0.039(2) 0.0311(19) 0.0221(17) 0.0040(14) 0.0166(15) -0.0029(16)
C82 0.053(2) 0.0247(18) 0.0199(16) -0.0132(14) 0.0042(16) -0.0017(17)
C83 0.0344(19) 0.038(2) 0.0180(16) -0.0039(14) 0.0134(14) 0.0014(16)
C84 0.042(2) 0.033(2) 0.036(2) 0.0020(17) 0.0112(18) -0.0186(18)
C1S 0.074(4) 0.048(3) 0.111(6) -0.006(4) 0.060(5) -0.016(3)
C2S 0.071(6) 0.190(14) 0.162(11) 0.092(11) 0.007(7) -0.047(7)
C3S 0.090(8) 0.188(14) 0.170(13) 0.009(12) 0.066(8) -0.020(9)
C4S 0.094(12) 0.058(8) 0.23(2) 0.058(11) 0.100(14) 0.022(8)

loop_
_atom_type_symbol
_atom_type_description
_atom_type_scat_dispersion_real
_atom_type_scat_dispersion_imag
_atom_type_scat_source
C C 0.0033 0.0016 'International Tables Vol C Tables 4.2.6.8 and 6.1.1.4'
H H 0.0000 0.0000 'International Tables Vol C Tables 4.2.6.8 and 6.1.1.4'
N N 0.0061 0.0033 'International Tables Vol C Tables 4.2.6.8 and 6.1.1.4'
Fe Fe 0.3463 0.8444 'International Tables Vol C Tables 4.2.6.8 and 6.1.1.4'
Co Co 0.3494 0.9721 'International Tables Vol C Tables 4.2.6.8 and 6.1.1.4'

loop_
_geom_angle_atom_site_label_1
_geom_angle_atom_site_label_2
_geom_angle_atom_site_label_3
_geom_angle
_geom_angle_site_symmetry_1
_geom_angle_site_symmetry_3
_geom_angle_publ_flag
N4 Co1 N2 172.68(10) . . ?
N4 Co1 N1 89.53(10) . . ?
N2 Co1 N1 90.27(10) . . ?
N4 Co1 N3 90.23(11) . . ?
N2 Co1 N3 89.25(10) . . ?
N1 Co1 N3 174.35(10) . . ?
N4 Co1 N5 97.09(10) . . ?
N2 Co1 N5 90.22(10) . . ?
N1 Co1 N5 88.99(10) . . ?
N3 Co1 N5 96.64(10) . . ?
C51 Fe1 C51 101.0(6) 2_657 . ?
C51 Fe1 C53 73.0(4) 2_657 2_657 ?
C51 Fe1 C53 155.3(4) . 2_657 ?
C51 Fe1 C53 155.3(4) 2_657 . ?
C51 Fe1 C53 73.0(4) . . ?
C53 Fe1 C53 122.0(6) 2_657 . ?
C51 Fe1 C54 161.1(4) 2_657 . ?
C51 Fe1 C54 71.1(4) . . ?
C53 Fe1 C54 106.7(4) 2_657 . ?
C53 Fe1 C54 40.4(4) . . ?
C51 Fe1 C54 71.1(4) 2_657 2_657 ?
C51 Fe1 C54 161.1(4) . 2_657 ?
C53 Fe1 C54 40.4(4) 2_657 2_657 ?
C53 Fe1 C54 106.7(4) . 2_657 ?
C54 Fe1 C54 121.4(6) . 2_657 ?
C51 Fe1 C52 43.5(4) 2_657 2_657 ?
C51 Fe1 C52 117.6(5) . 2_657 ?
C53 Fe1 C52 42.3(4) 2_657 2_657 ?
C53 Fe1 C52 160.1(5) . 2_657 ?
C54 Fe1 C52 124.0(5) . 2_657 ?
C54 Fe1 C52 69.0(5) 2_657 2_657 ?
C51 Fe1 C52 117.6(5) 2_657 . ?
C51 Fe1 C52 43.5(4) . . ?
C53 Fe1 C52 160.1(5) 2_657 . ?
C53 Fe1 C52 42.3(4) . . ?
C54 Fe1 C52 69.0(5) . . ?
C54 Fe1 C52 124.0(5) 2_657 . ?
C52 Fe1 C52 156.2(7) 2_657 . ?
C51 Fe1 C50 124.8(4) 2_657 . ?
C51 Fe1 C50 40.5(4) . . ?
C53 Fe1 C50 123.4(4) 2_657 . ?
C53 Fe1 C50 66.0(4) . . ?
C54 Fe1 C50 39.0(4) . . ?
C54 Fe1 C50 157.3(5) 2_657 . ?
C52 Fe1 C50 110.0(5) 2_657 . ?
C52 Fe1 C50 66.2(5) . . ?
C51 Fe1 C50 40.5(4) 2_657 2_657 ?
C51 Fe1 C50 124.8(4) . 2_657 ?
C53 Fe1 C50 66.0(4) 2_657 2_657 ?
C53 Fe1 C50 123.4(4) . 2_657 ?
C54 Fe1 C50 157.3(5) . 2_657 ?
C54 Fe1 C50 39.0(4) 2_657 2_657 ?
C52 Fe1 C50 66.2(5) 2_657 2_657 ?
C52 Fe1 C50 110.0(5) . 2_657 ?
C50 Fe1 C50 162.9(6) . 2_657 ?
C1 N1 C4 105.1(2) . . ?
C1 N1 Co1 127.6(2) . . ?
C4 N1 Co1 127.1(2) . . ?
C9 N2 C6 104.6(2) . . ?
C9 N2 Co1 128.6(2) . . ?
C6 N2 Co1 126.7(2) . . ?
C14 N3 C11 104.8(2) . . ?
C14 N3 Co1 127.2(2) . . ?
C11 N3 Co1 127.9(2) . . ?
C16 N4 C19 105.0(2) . . ?
C16 N4 Co1 127.0(2) . . ?
C19 N4 Co1 127.9(2) . . ?
C21 N5 C25 117.7(3) . . ?
C21 N5 Co1 121.0(2) . . ?
C25 N5 Co1 120.2(2) . . ?
N1 C1 C20 126.5(3) . . ?
N1 C1 C2 110.2(3) . . ?
C20 C1 C2 123.3(3) . . ?
C3 C2 C1 107.1(3) . . ?
C2 C3 C4 106.3(3) . . ?
N1 C4 C5 125.2(3) . . ?
N1 C4 C3 111.2(3) . . ?
C5 C4 C3 123.5(3) . . ?
C6 C5 C4 123.7(3) . . ?
C6 C5 C26 118.1(3) . . ?
C4 C5 C26 118.1(3) . . ?
N2 C6 C5 125.9(3) . . ?
N2 C6 C7 110.7(3) . . ?
C5 C6 C7 123.4(3) . . ?
C8 C7 C6 106.7(3) . . ?
C7 C8 C9 106.7(3) . . ?
N2 C9 C10 125.3(3) . . ?
N2 C9 C8 111.2(3) . . ?
C10 C9 C8 123.5(3) . . ?
C11 C10 C9 123.0(3) . . ?
C11 C10 C32 119.4(3) . . ?
C9 C10 C32 117.6(3) . . ?
N3 C11 C10 125.9(3) . . ?
N3 C11 C12 110.8(3) . . ?
C10 C11 C12 123.1(3) . . ?
C13 C12 C11 107.2(3) . . ?
C12 C13 C14 106.3(3) . . ?
N3 C14 C15 125.8(3) . . ?
N3 C14 C13 110.9(3) . . ?
C15 C14 C13 123.2(3) . . ?
C14 C15 C16 123.3(3) . . ?
C14 C15 C38 119.2(3) . . ?
C16 C15 C38 117.3(3) . . ?
N4 C16 C15 126.4(3) . . ?
N4 C16 C17 110.3(3) . . ?
C15 C16 C17 123.2(3) . . ?
C18 C17 C16 107.0(3) . . ?
C17 C18 C19 107.0(3) . . ?
N4 C19 C20 126.1(3) . . ?
N4 C19 C18 110.7(3) . . ?
C20 C19 C18 123.2(3) . . ?
C19 C20 C1 122.2(3) . . ?
C19 C20 C44 119.1(3) . . ?
C1 C20 C44 118.7(3) . . ?
N5 C21 C22 122.9(3) . . ?
C23 C22 C21 118.7(3) . . ?
C22 C23 C24 118.9(3) . . ?
C25 C24 C23 118.4(3) . . ?
N5 C25 C24 123.4(3) . . ?
C27 C26 C31 118.9(3) . . ?
C27 C26 C5 120.9(3) . . ?
C31 C26 C5 120.2(3) . . ?
C26 C27 C28 120.6(4) . . ?
C29 C28 C27 120.2(4) . . ?
C30 C29 C28 119.5(3) . . ?
C29 C30 C31 120.3(4) . . ?
C26 C31 C30 120.4(4) . . ?
C33 C32 C37 118.9(3) . . ?
C33 C32 C10 120.2(3) . . ?
C37 C32 C10 120.9(3) . . ?
C32 C33 C34 121.3(3) . . ?
C33 C34 C35 119.3(3) . . ?
C36 C35 C34 119.8(3) . . ?
C35 C36 C37 120.4(3) . . ?
C36 C37 C32 120.3(3) . . ?
C39 C38 C43 118.7(3) . . ?
C39 C38 C15 120.0(3) . . ?
C43 C38 C15 121.3(3) . . ?
C40 C39 C38 120.9(3) . . ?
C41 C40 C39 120.1(4) . . ?
C40 C41 C42 119.6(3) . . ?
C43 C42 C41 120.3(3) . . ?
C42 C43 C38 120.3(3) . . ?
C49 C44 C45 119.1(3) . . ?
C49 C44 C20 119.4(3) . . ?
C45 C44 C20 121.5(3) . . ?
C46 C45 C44 120.4(3) . . ?
C47 C46 C45 120.2(3) . . ?
C46 C47 C48 119.8(3) . . ?
C49 C48 C47 119.6(4) . . ?
C44 C49 C48 120.9(3) . . ?
C54 C50 C51 114.3(10) . . ?
C54 C50 Fe1 69.4(6) . . ?
C51 C50 Fe1 65.5(6) . . ?
C50 C51 C52 102.3(10) . . ?
C50 C51 Fe1 74.0(6) . . ?
C52 C51 Fe1 71.3(6) . . ?
C53 C52 C51 106.8(10) . . ?
C53 C52 Fe1 68.0(6) . . ?
C51 C52 Fe1 65.2(6) . . ?
C54 C53 C52 107.7(10) . . ?
C54 C53 Fe1 70.6(6) . . ?
C52 C53 Fe1 69.7(6) . . ?
C50 C54 C53 106.7(10) . . ?
C50 C54 Fe1 71.5(6) . . ?
C53 C54 Fe1 69.0(6) . . ?
C84 C55 C78 120.1(4) . 7_637 ?
C84 C55 C66 120.2(4) . . ?
C78 C55 C66 108.1(4) 7_637 . ?
C73 C56 C61 122.0(4) . . ?
C73 C56 C67 119.2(4) . . ?
C61 C56 C67 106.0(4) . . ?
C71 C57 C74 119.2(4) . . ?
C71 C57 C59 121.2(4) . . ?
C74 C57 C59 107.7(4) . . ?
C62 C58 C69 122.4(4) 7_637 7_637 ?
C62 C58 C73 117.9(4) 7_637 . ?
C69 C58 C73 107.6(4) 7_637 . ?
C66 C59 C63 121.8(4) . 7_637 ?
C66 C59 C57 117.8(4) . . ?
C63 C59 C57 109.0(4) 7_637 . ?
C69 C60 C77 120.8(4) . . ?
C69 C60 C82 119.4(4) . . ?
C77 C60 C82 108.0(4) . . ?
C64 C61 C75 120.9(4) . . ?
C64 C61 C56 118.7(4) . . ?
C75 C61 C56 108.5(4) . . ?
C58 C62 C63 121.6(4) 7_637 7_637 ?
C58 C62 C74 119.8(4) 7_637 . ?
C63 C62 C74 106.5(4) 7_637 . ?
C67 C63 C59 120.0(4) . 7_637 ?
C67 C63 C62 119.8(4) . 7_637 ?
C59 C63 C62 107.9(4) 7_637 7_637 ?
C61 C64 C81 119.5(4) . . ?
C61 C64 C76 119.2(4) . . ?
C81 C64 C76 109.8(4) . . ?
C79 C65 C67 120.2(4) . . ?
C79 C65 C75 119.4(4) . . ?
C67 C65 C75 108.0(4) . . ?
C59 C66 C55 121.7(4) . . ?
C59 C66 C79 118.7(4) . 7_637 ?
C55 C66 C79 107.0(4) . 7_637 ?
C63 C67 C65 120.4(4) . . ?
C63 C67 C56 119.2(4) . . ?
C65 C67 C56 108.6(4) . . ?
C76 C68 C73 120.5(4) . . ?
C76 C68 C70 119.6(4) . 7_637 ?
C73 C68 C70 108.7(4) . 7_637 ?
C60 C69 C58 118.7(4) . 7_637 ?
C60 C69 C70 118.7(4) . . ?
C58 C69 C70 110.8(4) 7_637 . ?
C78 C70 C69 123.8(4) . . ?
C78 C70 C68 118.5(4) . 7_637 ?
C69 C70 C68 105.5(4) . 7_637 ?
C57 C71 C81 120.2(4) . . ?
C57 C71 C84 120.1(4) . . ?
C81 C71 C84 107.5(4) . . ?
C82 C72 C79 119.0(4) . . ?
C82 C72 C78 120.8(4) . . ?
C79 C72 C78 108.4(4) . . ?
C56 C73 C68 118.6(4) . . ?
C56 C73 C58 122.3(4) . . ?
C68 C73 C58 107.4(4) . . ?
C77 C74 C57 121.3(4) . . ?
C77 C74 C62 118.0(4) . . ?
C57 C74 C62 109.0(4) . . ?
C80 C75 C61 120.5(4) . . ?
C80 C75 C65 118.6(3) . . ?
C61 C75 C65 108.8(4) . . ?
C68 C76 C64 120.9(4) . . ?
C68 C76 C84 120.7(4) . . ?
C64 C76 C84 105.8(4) . . ?
C74 C77 C83 120.5(4) . . ?
C74 C77 C60 120.3(4) . . ?
C83 C77 C60 106.7(4) . . ?
C70 C78 C55 121.9(4) . 7_637 ?
C70 C78 C72 117.5(4) . . ?
C55 C78 C72 108.6(4) 7_637 . ?
C65 C79 C72 121.2(4) . . ?
C65 C79 C66 118.8(4) . 7_637 ?
C72 C79 C66 107.9(4) . 7_637 ?
C75 C80 C82 120.5(4) . . ?
C75 C80 C83 119.0(4) . . ?
C82 C80 C83 108.4(4) . . ?
C83 C81 C71 120.0(4) . . ?
C83 C81 C64 120.2(4) . . ?
C71 C81 C64 107.7(3) . . ?
C72 C82 C80 121.4(4) . . ?
C72 C82 C60 119.8(4) . . ?
C80 C82 C60 106.9(4) . . ?
C81 C83 C77 118.8(4) . . ?
C81 C83 C80 120.0(4) . . ?
C77 C83 C80 110.0(3) . . ?
C55 C84 C71 119.0(4) . . ?
C55 C84 C76 119.2(4) . . ?
C71 C84 C76 109.2(4) . . ?
C2S C1S C4S 121.1(17) . . ?
C2S C1S C3S 125.4(10) . 5_638 ?
C4S C1S C3S 113.5(17) . 5_638 ?
C1S C2S C3S 120.6(17) . . ?
C2S C3S C1S 113.8(16) . 5_638 ?

loop_
_geom_bond_atom_site_label_1
_geom_bond_atom_site_label_2
_geom_bond_distance
_geom_bond_site_symmetry_2
_geom_bond_publ_flag
Co1 N4 1.984(3) . ?
Co1 N2 1.984(3) . ?
Co1 N1 1.986(3) . ?
Co1 N3 1.987(2) . ?
Co1 N5 2.155(3) . ?
Fe1 C51 1.921(9) 2_657 ?
Fe1 C51 1.921(9) . ?
Fe1 C53 1.981(10) 2_657 ?
Fe1 C53 1.981(10) . ?
Fe1 C54 2.002(10) . ?
Fe1 C54 2.002(10) 2_657 ?
Fe1 C52 2.004(12) 2_657 ?
Fe1 C52 2.004(12) . ?
Fe1 C50 2.028(11) . ?
Fe1 C50 2.028(11) 2_657 ?
N1 C1 1.368(4) . ?
N1 C4 1.371(4) . ?
N2 C9 1.371(4) . ?
N2 C6 1.380(4) . ?
N3 C14 1.378(4) . ?
N3 C11 1.380(4) . ?
N4 C16 1.373(4) . ?
N4 C19 1.377(4) . ?
N5 C21 1.328(4) . ?
N5 C25 1.344(4) . ?
C1 C20 1.395(4) . ?
C1 C2 1.449(4) . ?
C2 C3 1.344(4) . ?
C3 C4 1.438(4) . ?
C4 C5 1.399(4) . ?
C5 C6 1.385(4) . ?
C5 C26 1.497(4) . ?
C6 C7 1.436(4) . ?
C7 C8 1.352(4) . ?
C8 C9 1.431(4) . ?
C9 C10 1.401(4) . ?
C10 C11 1.388(4) . ?
C10 C32 1.497(4) . ?
C11 C12 1.431(4) . ?
C12 C13 1.357(5) . ?
C13 C14 1.443(4) . ?
C14 C15 1.384(4) . ?
C15 C16 1.389(4) . ?
C15 C38 1.494(4) . ?
C16 C17 1.443(4) . ?
C17 C18 1.339(5) . ?
C18 C19 1.434(4) . ?
C19 C20 1.391(4) . ?
C20 C44 1.485(4) . ?
C21 C22 1.392(5) . ?
C22 C23 1.375(5) . ?
C23 C24 1.392(5) . ?
C24 C25 1.373(5) . ?
C26 C27 1.379(5) . ?
C26 C31 1.386(5) . ?
C27 C28 1.387(5) . ?
C28 C29 1.380(7) . ?
C29 C30 1.374(7) . ?
C30 C31 1.389(5) . ?
C32 C33 1.383(5) . ?
C32 C37 1.398(5) . ?
C33 C34 1.396(5) . ?
C34 C35 1.399(6) . ?
C35 C36 1.384(5) . ?
C36 C37 1.395(5) . ?
C38 C39 1.391(5) . ?
C38 C43 1.393(5) . ?
C39 C40 1.383(5) . ?
C40 C41 1.380(6) . ?
C41 C42 1.389(6) . ?
C42 C43 1.387(5) . ?
C44 C49 1.387(5) . ?
C44 C45 1.396(5) . ?
C45 C46 1.392(5) . ?
C46 C47 1.386(6) . ?
C47 C48 1.398(6) . ?
C48 C49 1.394(5) . ?
C50 C54 1.347(13) . ?
C50 C51 1.370(13) . ?
C51 C52 1.456(14) . ?
C52 C53 1.437(14) . ?
C53 C54 1.375(12) . ?
C55 C84 1.382(6) . ?
C55 C78 1.428(6) 7_637 ?
C55 C66 1.458(6) . ?
C56 C73 1.353(7) . ?
C56 C61 1.467(6) . ?
C56 C67 1.494(6) . ?
C57 C71 1.378(6) . ?
C57 C74 1.416(6) . ?
C57 C59 1.468(6) . ?
C58 C62 1.369(7) 7_637 ?
C58 C69 1.422(7) 7_637 ?
C58 C73 1.469(7) . ?
C59 C66 1.370(6) . ?
C59 C63 1.432(6) 7_637 ?
C60 C69 1.373(7) . ?
C60 C77 1.474(6) . ?
C60 C82 1.499(7) . ?
C61 C64 1.371(6) . ?
C61 C75 1.451(6) . ?
C62 C58 1.369(7) 7_637 ?
C62 C63 1.467(6) 7_637 ?
C62 C74 1.484(6) . ?
C63 C67 1.375(6) . ?
C63 C59 1.432(6) 7_637 ?
C63 C62 1.467(6) 7_637 ?
C64 C81 1.454(6) . ?
C64 C76 1.454(6) . ?
C65 C79 1.398(6) . ?
C65 C67 1.442(6) . ?
C65 C75 1.451(6) . ?
C66 C79 1.491(6) 7_637 ?
C68 C76 1.363(6) . ?
C68 C73 1.444(7) . ?
C68 C70 1.486(6) 7_637 ?
C69 C58 1.422(7) 7_637 ?
C69 C70 1.444(6) . ?
C70 C78 1.371(7) . ?
C70 C68 1.486(6) 7_637 ?
C71 C81 1.448(6) . ?
C71 C84 1.461(6) . ?
C72 C82 1.368(6) . ?
C72 C79 1.415(7) . ?
C72 C78 1.468(6) . ?
C74 C77 1.375(6) . ?
C75 C80 1.382(6) . ?
C76 C84 1.466(6) . ?
C77 C83 1.427(6) . ?
C78 C55 1.428(6) 7_637 ?
C79 C66 1.491(6) 7_637 ?
C80 C82 1.429(6) . ?
C80 C83 1.467(6) . ?
C81 C83 1.390(6) . ?
C1S C2S 1.300(14) . ?
C1S C4S 1.384(15) . ?
C1S C3S 1.389(16) 5_638 ?
C2S C3S 1.348(18) . ?
C3S C1S 1.389(16) 5_638 ?

loop_
_geom_torsion_atom_site_label_1
_geom_torsion_atom_site_label_2
_geom_torsion_atom_site_label_3
_geom_torsion_atom_site_label_4
_geom_torsion
_geom_torsion_site_symmetry_1
_geom_torsion_site_symmetry_2
_geom_torsion_site_symmetry_3
_geom_torsion_site_symmetry_4
_geom_torsion_publ_flag
N4 Co1 N1 C1 2.2(3) . . . . ?
N2 Co1 N1 C1 174.9(3) . . . . ?
N3 Co1 N1 C1 89.8(11) . . . . ?
N5 Co1 N1 C1 -94.9(3) . . . . ?
N4 Co1 N1 C4 176.0(3) . . . . ?
N2 Co1 N1 C4 -11.3(3) . . . . ?
N3 Co1 N1 C4 -96.4(11) . . . . ?
N5 Co1 N1 C4 78.9(3) . . . . ?
N4 Co1 N2 C9 -85.0(9) . . . . ?
N1 Co1 N2 C9 -173.5(3) . . . . ?
N3 Co1 N2 C9 0.9(3) . . . . ?
N5 Co1 N2 C9 97.5(3) . . . . ?
N4 Co1 N2 C6 94.0(8) . . . . ?
N1 Co1 N2 C6 5.5(2) . . . . ?
N3 Co1 N2 C6 179.9(2) . . . . ?
N5 Co1 N2 C6 -83.5(2) . . . . ?
N4 Co1 N3 C14 -2.3(3) . . . . ?
N2 Co1 N3 C14 -175.0(3) . . . . ?
N1 Co1 N3 C14 -89.8(11) . . . . ?
N5 Co1 N3 C14 94.8(3) . . . . ?
N4 Co1 N3 C11 174.0(2) . . . . ?
N2 Co1 N3 C11 1.3(3) . . . . ?
N1 Co1 N3 C11 86.5(11) . . . . ?
N5 Co1 N3 C11 -88.8(2) . . . . ?
N2 Co1 N4 C16 87.2(9) . . . . ?
N1 Co1 N4 C16 175.7(3) . . . . ?
N3 Co1 N4 C16 1.3(3) . . . . ?
N5 Co1 N4 C16 -95.4(3) . . . . ?
N2 Co1 N4 C19 -86.8(9) . . . . ?
N1 Co1 N4 C19 1.7(3) . . . . ?
N3 Co1 N4 C19 -172.7(3) . . . . ?
N5 Co1 N4 C19 90.6(3) . . . . ?
N4 Co1 N5 C21 135.9(2) . . . . ?
N2 Co1 N5 C21 -44.5(3) . . . . ?
N1 Co1 N5 C21 -134.7(3) . . . . ?
N3 Co1 N5 C21 44.8(3) . . . . ?
N4 Co1 N5 C25 -56.8(3) . . . . ?
N2 Co1 N5 C25 122.9(2) . . . . ?
N1 Co1 N5 C25 32.6(2) . . . . ?
N3 Co1 N5 C25 -147.8(2) . . . . ?
C4 N1 C1 C20 179.4(3) . . . . ?
Co1 N1 C1 C20 -5.7(5) . . . . ?
C4 N1 C1 C2 -1.8(3) . . . . ?
Co1 N1 C1 C2 173.1(2) . . . . ?
N1 C1 C2 C3 0.3(4) . . . . ?
C20 C1 C2 C3 179.1(3) . . . . ?
C1 C2 C3 C4 1.3(3) . . . . ?
C1 N1 C4 C5 -174.2(3) . . . . ?
Co1 N1 C4 C5 10.9(4) . . . . ?
C1 N1 C4 C3 2.6(3) . . . . ?
Co1 N1 C4 C3 -172.3(2) . . . . ?
C2 C3 C4 N1 -2.5(4) . . . . ?
C2 C3 C4 C5 174.3(3) . . . . ?
N1 C4 C5 C6 -0.7(5) . . . . ?
C3 C4 C5 C6 -177.1(3) . . . . ?
N1 C4 C5 C26 175.8(3) . . . . ?
C3 C4 C5 C26 -0.6(5) . . . . ?
C9 N2 C6 C5 -179.4(3) . . . . ?
Co1 N2 C6 C5 1.4(4) . . . . ?
C9 N2 C6 C7 1.8(3) . . . . ?
Co1 N2 C6 C7 -177.4(2) . . . . ?
C4 C5 C6 N2 -5.8(5) . . . . ?
C26 C5 C6 N2 177.7(3) . . . . ?
C4 C5 C6 C7 172.9(3) . . . . ?
C26 C5 C6 C7 -3.6(5) . . . . ?
N2 C6 C7 C8 -1.5(4) . . . . ?
C5 C6 C7 C8 179.7(3) . . . . ?
C6 C7 C8 C9 0.6(3) . . . . ?
C6 N2 C9 C10 178.1(3) . . . . ?
Co1 N2 C9 C10 -2.7(4) . . . . ?
C6 N2 C9 C8 -1.4(3) . . . . ?
Co1 N2 C9 C8 177.7(2) . . . . ?
C7 C8 C9 N2 0.5(4) . . . . ?
C7 C8 C9 C10 -179.0(3) . . . . ?
N2 C9 C10 C11 2.3(5) . . . . ?
C8 C9 C10 C11 -178.3(3) . . . . ?
N2 C9 C10 C32 -179.9(3) . . . . ?
C8 C9 C10 C32 -0.4(4) . . . . ?
C14 N3 C11 C10 174.9(3) . . . . ?
Co1 N3 C11 C10 -2.1(4) . . . . ?
C14 N3 C11 C12 -1.1(3) . . . . ?
Co1 N3 C11 C12 -178.1(2) . . . . ?
C9 C10 C11 N3 0.2(5) . . . . ?
C32 C10 C11 N3 -177.6(3) . . . . ?
C9 C10 C11 C12 175.8(3) . . . . ?
C32 C10 C11 C12 -2.0(5) . . . . ?
N3 C11 C12 C13 0.3(4) . . . . ?
C10 C11 C12 C13 -175.8(3) . . . . ?
C11 C12 C13 C14 0.5(3) . . . . ?
C11 N3 C14 C15 -175.4(3) . . . . ?
Co1 N3 C14 C15 1.6(4) . . . . ?
C11 N3 C14 C13 1.5(3) . . . . ?
Co1 N3 C14 C13 178.5(2) . . . . ?
C12 C13 C14 N3 -1.3(4) . . . . ?
C12 C13 C14 C15 175.6(3) . . . . ?
N3 C14 C15 C16 0.9(5) . . . . ?
C13 C14 C15 C16 -175.6(3) . . . . ?
N3 C14 C15 C38 175.6(3) . . . . ?
C13 C14 C15 C38 -0.9(5) . . . . ?
C19 N4 C16 C15 175.6(3) . . . . ?
Co1 N4 C16 C15 0.5(5) . . . . ?
C19 N4 C16 C17 -0.8(3) . . . . ?
Co1 N4 C16 C17 -175.9(2) . . . . ?
C14 C15 C16 N4 -2.0(5) . . . . ?
C38 C15 C16 N4 -176.8(3) . . . . ?
C14 C15 C16 C17 173.9(3) . . . . ?
C38 C15 C16 C17 -0.9(5) . . . . ?
N4 C16 C17 C18 0.7(4) . . . . ?
C15 C16 C17 C18 -175.8(3) . . . . ?
C16 C17 C18 C19 -0.3(4) . . . . ?
C16 N4 C19 C20 -177.8(3) . . . . ?
Co1 N4 C19 C20 -2.7(5) . . . . ?
C16 N4 C19 C18 0.6(3) . . . . ?
Co1 N4 C19 C18 175.6(2) . . . . ?
C17 C18 C19 N4 -0.2(4) . . . . ?
C17 C18 C19 C20 178.2(3) . . . . ?
N4 C19 C20 C1 -0.5(5) . . . . ?
C18 C19 C20 C1 -178.7(3) . . . . ?
N4 C19 C20 C44 177.9(3) . . . . ?
C18 C19 C20 C44 -0.2(5) . . . . ?
N1 C1 C20 C19 4.9(5) . . . . ?
C2 C1 C20 C19 -173.8(3) . . . . ?
N1 C1 C20 C44 -173.5(3) . . . . ?
C2 C1 C20 C44 7.8(5) . . . . ?
C25 N5 C21 C22 -0.2(5) . . . . ?
Co1 N5 C21 C22 167.4(3) . . . . ?
N5 C21 C22 C23 -0.8(6) . . . . ?
C21 C22 C23 C24 1.0(6) . . . . ?
C22 C23 C24 C25 -0.3(6) . . . . ?
C21 N5 C25 C24 1.0(5) . . . . ?
Co1 N5 C25 C24 -166.8(3) . . . . ?
C23 C24 C25 N5 -0.8(6) . . . . ?
C6 C5 C26 C27 109.2(4) . . . . ?
C4 C5 C26 C27 -67.5(4) . . . . ?
C6 C5 C26 C31 -70.5(4) . . . . ?
C4 C5 C26 C31 112.8(4) . . . . ?
C31 C26 C27 C28 -1.0(5) . . . . ?
C5 C26 C27 C28 179.3(3) . . . . ?
C26 C27 C28 C29 -0.3(5) . . . . ?
C27 C28 C29 C30 1.9(5) . . . . ?
C28 C29 C30 C31 -2.2(6) . . . . ?
C27 C26 C31 C30 0.8(5) . . . . ?
C5 C26 C31 C30 -179.5(3) . . . . ?
C29 C30 C31 C26 0.8(6) . . . . ?
C11 C10 C32 C33 110.9(4) . . . . ?
C9 C10 C32 C33 -67.1(4) . . . . ?
C11 C10 C32 C37 -70.7(4) . . . . ?
C9 C10 C32 C37 111.4(3) . . . . ?
C37 C32 C33 C34 -0.6(5) . . . . ?
C10 C32 C33 C34 178.0(3) . . . . ?
C32 C33 C34 C35 -0.2(6) . . . . ?
C33 C34 C35 C36 0.6(6) . . . . ?
C34 C35 C36 C37 -0.3(5) . . . . ?
C35 C36 C37 C32 -0.4(5) . . . . ?
C33 C32 C37 C36 0.8(5) . . . . ?
C10 C32 C37 C36 -177.7(3) . . . . ?
C14 C15 C38 C39 -72.4(4) . . . . ?
C16 C15 C38 C39 102.5(4) . . . . ?
C14 C15 C38 C43 109.1(4) . . . . ?
C16 C15 C38 C43 -76.0(4) . . . . ?
C43 C38 C39 C40 2.0(5) . . . . ?
C15 C38 C39 C40 -176.6(3) . . . . ?
C38 C39 C40 C41 -0.1(6) . . . . ?
C39 C40 C41 C42 -0.9(6) . . . . ?
C40 C41 C42 C43 0.1(6) . . . . ?
C41 C42 C43 C38 1.8(6) . . . . ?
C39 C38 C43 C42 -2.8(5) . . . . ?
C15 C38 C43 C42 175.8(3) . . . . ?
C19 C20 C44 C49 -114.9(4) . . . . ?
C1 C20 C44 C49 63.6(4) . . . . ?
C19 C20 C44 C45 64.8(4) . . . . ?
C1 C20 C44 C45 -116.8(3) . . . . ?
C49 C44 C45 C46 -1.0(5) . . . . ?
C20 C44 C45 C46 179.4(3) . . . . ?
C44 C45 C46 C47 0.4(5) . . . . ?
C45 C46 C47 C48 0.3(6) . . . . ?
C46 C47 C48 C49 -0.5(6) . . . . ?
C45 C44 C49 C48 0.8(5) . . . . ?
C20 C44 C49 C48 -179.5(3) . . . . ?
C47 C48 C49 C44 -0.1(6) . . . . ?
C51 Fe1 C50 C54 166.4(6) 2_657 . . . ?
C51 Fe1 C50 C54 -130.9(9) . . . . ?
C53 Fe1 C50 C54 74.5(8) 2_657 . . . ?
C53 Fe1 C50 C54 -39.2(6) . . . . ?
C54 Fe1 C50 C54 36.4(16) 2_657 . . . ?
C52 Fe1 C50 C54 119.8(7) 2_657 . . . ?
C52 Fe1 C50 C54 -85.6(7) . . . . ?
C50 Fe1 C50 C54 -166.3(6) 2_657 . . . ?
C51 Fe1 C50 C51 -62.8(9) 2_657 . . . ?
C53 Fe1 C50 C51 -154.7(6) 2_657 . . . ?
C53 Fe1 C50 C51 91.7(7) . . . . ?
C54 Fe1 C50 C51 130.9(9) . . . . ?
C54 Fe1 C50 C51 167.2(10) 2_657 . . . ?
C52 Fe1 C50 C51 -109.4(7) 2_657 . . . ?
C52 Fe1 C50 C51 45.2(6) . . . . ?
C50 Fe1 C50 C51 -35.5(6) 2_657 . . . ?
C54 C50 C51 C52 -15.1(12) . . . . ?
Fe1 C50 C51 C52 -66.2(7) . . . . ?
C54 C50 C51 Fe1 51.0(8) . . . . ?
C51 Fe1 C51 C50 131.9(7) 2_657 . . . ?
C53 Fe1 C51 C50 58.8(12) 2_657 . . . ?
C53 Fe1 C51 C50 -72.7(7) . . . . ?
C54 Fe1 C51 C50 -30.2(6) . . . . ?
C54 Fe1 C51 C50 -164.8(12) 2_657 . . . ?
C52 Fe1 C51 C50 89.0(8) 2_657 . . . ?
C52 Fe1 C51 C50 -109.3(9) . . . . ?
C50 Fe1 C51 C50 168.0(5) 2_657 . . . ?
C51 Fe1 C51 C52 -118.7(7) 2_657 . . . ?
C53 Fe1 C51 C52 168.2(10) 2_657 . . . ?
C53 Fe1 C51 C52 36.6(6) . . . . ?
C54 Fe1 C51 C52 79.1(7) . . . . ?
C54 Fe1 C51 C52 -55.4(15) 2_657 . . . ?
C52 Fe1 C51 C52 -161.6(6) 2_657 . . . ?
C50 Fe1 C51 C52 109.3(9) . . . . ?
C50 Fe1 C51 C52 -82.7(8) 2_657 . . . ?
C50 C51 C52 C53 12.9(11) . . . . ?
Fe1 C51 C52 C53 -55.3(7) . . . . ?
C50 C51 C52 Fe1 68.2(7) . . . . ?
C51 Fe1 C52 C53 -161.8(6) 2_657 . . . ?
C51 Fe1 C52 C53 122.0(9) . . . . ?
C53 Fe1 C52 C53 -43.5(18) 2_657 . . . ?
C54 Fe1 C52 C53 37.7(6) . . . . ?
C54 Fe1 C52 C53 -76.9(8) 2_657 . . . ?
C52 Fe1 C52 C53 165.7(6) 2_657 . . . ?
C50 Fe1 C52 C53 79.9(7) . . . . ?
C50 Fe1 C52 C53 -118.1(6) 2_657 . . . ?
C51 Fe1 C52 C51 76.2(9) 2_657 . . . ?
C53 Fe1 C52 C51 -165.5(12) 2_657 . . . ?
C53 Fe1 C52 C51 -122.0(9) . . . . ?
C54 Fe1 C52 C51 -84.3(7) . . . . ?
C54 Fe1 C52 C51 161.2(6) 2_657 . . . ?
C52 Fe1 C52 C51 43.8(5) 2_657 . . . ?
C50 Fe1 C52 C51 -42.0(6) . . . . ?
C50 Fe1 C52 C51 119.9(7) 2_657 . . . ?
C51 C52 C53 C54 -7.2(12) . . . . ?
Fe1 C52 C53 C54 -60.7(7) . . . . ?
C51 C52 C53 Fe1 53.6(7) . . . . ?
C51 Fe1 C53 C54 159.8(9) 2_657 . . . ?
C51 Fe1 C53 C54 80.6(6) . . . . ?
C53 Fe1 C53 C54 -77.8(6) 2_657 . . . ?
C54 Fe1 C53 C54 -119.2(7) 2_657 . . . ?
C52 Fe1 C53 C54 -44.7(16) 2_657 . . . ?
C52 Fe1 C53 C54 118.2(9) . . . . ?
C50 Fe1 C53 C54 37.9(6) . . . . ?
C50 Fe1 C53 C54 -158.5(7) 2_657 . . . ?
C51 Fe1 C53 C52 41.5(13) 2_657 . . . ?
C51 Fe1 C53 C52 -37.6(6) . . . . ?
C53 Fe1 C53 C52 164.0(7) 2_657 . . . ?
C54 Fe1 C53 C52 -118.2(9) . . . . ?
C54 Fe1 C53 C52 122.6(7) 2_657 . . . ?
C52 Fe1 C53 C52 -162.9(9) 2_657 . . . ?
C50 Fe1 C53 C52 -80.4(7) . . . . ?
C50 Fe1 C53 C52 83.3(8) 2_657 . . . ?
C51 C50 C54 C53 11.2(13) . . . . ?
Fe1 C50 C54 C53 60.3(7) . . . . ?
C51 C50 C54 Fe1 -49.1(8) . . . . ?
C52 C53 C54 C50 -1.8(11) . . . . ?
Fe1 C53 C54 C50 -62.0(7) . . . . ?
C52 C53 C54 Fe1 60.2(7) . . . . ?
C51 Fe1 C54 C50 -36.6(15) 2_657 . . . ?
C51 Fe1 C54 C50 31.3(6) . . . . ?
C53 Fe1 C54 C50 -122.9(7) 2_657 . . . ?
C53 Fe1 C54 C50 117.0(9) . . . . ?
C54 Fe1 C54 C50 -164.5(7) 2_657 . . . ?
C52 Fe1 C54 C50 -79.8(8) 2_657 . . . ?
C52 Fe1 C54 C50 77.6(7) . . . . ?
C50 Fe1 C54 C50 169.6(6) 2_657 . . . ?
C51 Fe1 C54 C53 -153.6(12) 2_657 . . . ?
C51 Fe1 C54 C53 -85.7(7) . . . . ?
C53 Fe1 C54 C53 120.1(7) 2_657 . . . ?
C54 Fe1 C54 C53 78.6(6) 2_657 . . . ?
C52 Fe1 C54 C53 163.2(7) 2_657 . . . ?
C52 Fe1 C54 C53 -39.4(6) . . . . ?
C50 Fe1 C54 C53 -117.0(9) . . . . ?
C50 Fe1 C54 C53 52.6(14) 2_657 . . . ?
C71 C57 C59 C66 2.0(6) . . . . ?
C74 C57 C59 C66 144.3(4) . . . . ?
C71 C57 C59 C63 -142.4(4) . . . 7_637 ?
C74 C57 C59 C63 -0.1(4) . . . 7_637 ?
C73 C56 C61 C64 1.9(6) . . . . ?
C67 C56 C61 C64 143.0(4) . . . . ?
C73 C56 C61 C75 -141.2(4) . . . . ?
C67 C56 C61 C75 0.0(4) . . . . ?
C75 C61 C64 C81 -0.7(5) . . . . ?
C56 C61 C64 C81 -139.1(4) . . . . ?
C75 C61 C64 C76 138.9(4) . . . . ?
C56 C61 C64 C76 0.5(5) . . . . ?
C63 C59 C66 C55 137.2(4) 7_637 . . . ?
C57 C59 C66 C55 -2.4(6) . . . . ?
C63 C59 C66 C79 0.3(6) 7_637 . . 7_637 ?
C57 C59 C66 C79 -139.3(4) . . . 7_637 ?
C84 C55 C66 C59 1.7(6) . . . . ?
C78 C55 C66 C59 -141.4(4) 7_637 . . . ?
C84 C55 C66 C79 142.9(4) . . . 7_637 ?
C78 C55 C66 C79 -0.2(4) 7_637 . . 7_637 ?
C59 C63 C67 C65 -0.7(6) 7_637 . . . ?
C62 C63 C67 C65 -138.2(4) 7_637 . . . ?
C59 C63 C67 C56 138.2(4) 7_637 . . . ?
C62 C63 C67 C56 0.7(6) 7_637 . . . ?
C79 C65 C67 C63 0.8(6) . . . . ?
C75 C65 C67 C63 142.7(4) . . . . ?
C79 C65 C67 C56 -141.9(4) . . . . ?
C75 C65 C67 C56 -0.1(4) . . . . ?
C73 C56 C67 C63 -0.7(6) . . . . ?
C61 C56 C67 C63 -143.2(4) . . . . ?
C73 C56 C67 C65 142.5(4) . . . . ?
C61 C56 C67 C65 0.1(4) . . . . ?
C77 C60 C69 C58 0.8(6) . . . 7_637 ?
C82 C60 C69 C58 139.3(4) . . . 7_637 ?
C77 C60 C69 C70 -138.8(4) . . . . ?
C82 C60 C69 C70 -0.2(5) . . . . ?
C60 C69 C70 C78 1.6(6) . . . . ?
C58 C69 C70 C78 -140.8(4) 7_637 . . . ?
C60 C69 C70 C68 143.0(4) . . . 7_637 ?
C58 C69 C70 C68 0.5(4) 7_637 . . 7_637 ?
C74 C57 C71 C81 -1.2(5) . . . . ?
C59 C57 C71 C81 136.9(4) . . . . ?
C74 C57 C71 C84 -138.9(4) . . . . ?
C59 C57 C71 C84 -0.8(6) . . . . ?
C61 C56 C73 C68 -2.3(6) . . . . ?
C67 C56 C73 C68 -138.6(4) . . . . ?
C61 C56 C73 C58 136.2(4) . . . . ?
C67 C56 C73 C58 -0.1(6) . . . . ?
C76 C68 C73 C56 0.3(6) . . . . ?
C70 C68 C73 C56 143.8(4) 7_637 . . . ?
C76 C68 C73 C58 -143.7(4) . . . . ?
C70 C68 C73 C58 -0.2(4) 7_637 . . . ?
C62 C58 C73 C56 1.0(6) 7_637 . . . ?
C69 C58 C73 C56 -142.5(4) 7_637 . . . ?
C62 C58 C73 C68 143.4(4) 7_637 . . . ?
C69 C58 C73 C68 -0.1(4) 7_637 . . . ?
C71 C57 C74 C77 0.8(6) . . . . ?
C59 C57 C74 C77 -142.4(4) . . . . ?
C71 C57 C74 C62 143.1(4) . . . . ?
C59 C57 C74 C62 -0.1(4) . . . . ?
C58 C62 C74 C77 0.9(5) 7_637 . . . ?
C63 C62 C74 C77 143.9(4) 7_637 . . . ?
C58 C62 C74 C57 -142.8(4) 7_637 . . . ?
C63 C62 C74 C57 0.3(4) 7_637 . . . ?
C64 C61 C75 C80 -0.1(5) . . . . ?
C56 C61 C75 C80 142.0(4) . . . . ?
C64 C61 C75 C65 -142.1(4) . . . . ?
C56 C61 C75 C65 0.0(4) . . . . ?
C79 C65 C75 C80 -0.5(5) . . . . ?
C67 C65 C75 C80 -142.7(3) . . . . ?
C79 C65 C75 C61 142.3(4) . . . . ?
C67 C65 C75 C61 0.1(4) . . . . ?
C73 C68 C76 C64 2.0(6) . . . . ?
C70 C68 C76 C64 -137.6(4) 7_637 . . . ?
C73 C68 C76 C84 138.4(4) . . . . ?
C70 C68 C76 C84 -1.2(5) 7_637 . . . ?
C61 C64 C76 C68 -2.4(5) . . . . ?
C81 C64 C76 C68 140.7(4) . . . . ?
C61 C64 C76 C84 -144.3(4) . . . . ?
C81 C64 C76 C84 -1.2(4) . . . . ?
C57 C74 C77 C83 0.6(5) . . . . ?
C62 C74 C77 C83 -138.4(4) . . . . ?
C57 C74 C77 C60 137.5(4) . . . . ?
C62 C74 C77 C60 -1.5(5) . . . . ?
C69 C60 C77 C74 0.7(6) . . . . ?
C82 C60 C77 C74 -142.0(4) . . . . ?
C69 C60 C77 C83 142.8(4) . . . . ?
C82 C60 C77 C83 0.1(4) . . . . ?
C69 C70 C78 C55 136.1(4) . . . 7_637 ?
C68 C70 C78 C55 -0.7(6) 7_637 . . 7_637 ?
C69 C70 C78 C72 -2.2(6) . . . . ?
C68 C70 C78 C72 -139.0(4) 7_637 . . . ?
C82 C72 C78 C70 1.4(5) . . . . ?
C79 C72 C78 C70 143.9(4) . . . . ?
C82 C72 C78 C55 -142.0(4) . . . 7_637 ?
C79 C72 C78 C55 0.5(4) . . . 7_637 ?
C67 C65 C79 C72 137.2(4) . . . . ?
C75 C65 C79 C72 -0.4(5) . . . . ?
C67 C65 C79 C66 -0.7(6) . . . 7_637 ?
C75 C65 C79 C66 -138.3(4) . . . 7_637 ?
C82 C72 C79 C65 1.1(6) . . . . ?
C78 C72 C79 C65 -142.2(4) . . . . ?
C82 C72 C79 C66 143.0(4) . . . 7_637 ?
C78 C72 C79 C66 -0.3(4) . . . 7_637 ?
C61 C75 C80 C82 -137.7(4) . . . . ?
C65 C75 C80 C82 0.7(5) . . . . ?
C61 C75 C80 C83 0.4(5) . . . . ?
C65 C75 C80 C83 138.8(4) . . . . ?
C57 C71 C81 C83 0.3(5) . . . . ?
C84 C71 C81 C83 142.6(4) . . . . ?
C57 C71 C81 C64 -142.4(4) . . . . ?
C84 C71 C81 C64 0.0(4) . . . . ?
C61 C64 C81 C83 1.3(5) . . . . ?
C76 C64 C81 C83 -141.7(3) . . . . ?
C61 C64 C81 C71 143.8(3) . . . . ?
C76 C64 C81 C71 0.8(4) . . . . ?
C79 C72 C82 C80 -0.9(6) . . . . ?
C78 C72 C82 C80 137.7(4) . . . . ?
C79 C72 C82 C60 -138.7(4) . . . . ?
C78 C72 C82 C60 -0.1(5) . . . . ?
C75 C80 C82 C72 0.0(6) . . . . ?
C83 C80 C82 C72 -142.0(4) . . . . ?
C75 C80 C82 C60 142.5(4) . . . . ?
C83 C80 C82 C60 0.5(4) . . . . ?
C69 C60 C82 C72 -0.5(5) . . . . ?
C77 C60 C82 C72 142.8(3) . . . . ?
C69 C60 C82 C80 -143.7(4) . . . . ?
C77 C60 C82 C80 -0.4(4) . . . . ?
C71 C81 C83 C77 1.1(5) . . . . ?
C64 C81 C83 C77 139.1(4) . . . . ?
C71 C81 C83 C80 -139.0(4) . . . . ?
C64 C81 C83 C80 -1.0(5) . . . . ?
C74 C77 C83 C81 -1.5(5) . . . . ?
C60 C77 C83 C81 -143.6(3) . . . . ?
C74 C77 C83 C80 142.2(3) . . . . ?
C60 C77 C83 C80 0.2(4) . . . . ?
C75 C80 C83 C81 0.2(5) . . . . ?
C82 C80 C83 C81 142.8(3) . . . . ?
C75 C80 C83 C77 -143.1(3) . . . . ?
C82 C80 C83 C77 -0.4(4) . . . . ?
C78 C55 C84 C71 138.4(4) 7_637 . . . ?
C66 C55 C84 C71 -0.4(6) . . . . ?
C78 C55 C84 C76 0.6(5) 7_637 . . . ?
C66 C55 C84 C76 -138.2(4) . . . . ?
C57 C71 C84 C55 0.0(6) . . . . ?
C81 C71 C84 C55 -142.3(4) . . . . ?
C57 C71 C84 C76 141.6(4) . . . . ?
C81 C71 C84 C76 -0.7(4) . . . . ?
C68 C76 C84 C55 0.6(5) . . . . ?
C64 C76 C84 C55 142.7(4) . . . . ?
C68 C76 C84 C71 -140.9(4) . . . . ?
C64 C76 C84 C71 1.2(4) . . . . ?
C4S C1S C2S C3S 174.8(10) . . . . ?
C3S C1S C2S C3S -6.6(16) 5_638 . . . ?
C1S C2S C3S C1S 5.9(14) . . . 5_638 ?
